data_2213962
loop_
_publ_author_name
'Yang, Xue-Mei'
'Fu, En-Qin'

_publ_section_title
;
 1-[(1<i>R</i>,2<i>R</i>)-2-(1,8-Naphthalimido)cyclohexyl]-3-phenylthiourea
;
_journal_coeditor_code SJ2253
_journal_issue 6
_journal_name_full 'Acta Crystallographica Section E'
_journal_page_first o2866
_journal_page_last o2868
_journal_paper_doi 10.1107/S1600536807015565
_journal_volume 63
_journal_year 2007
_chemical_formula_iupac 'C25 H23 N3 O2 S'
_chemical_formula_moiety 'C25 H23 N3 O2 S'
_chemical_formula_sum 'C25 H23 N3 O2 S'
_chemical_formula_weight 429.52
_chemical_name_systematic
;
1-[(1R,2R)-2-(1,8-Naphthalimido)cyclohexyl]-3-phenylthiourea
;
_space_group_IT_number 19
_symmetry_cell_setting orthorhombic
_symmetry_space_group_name_Hall 'P 2ac 2ab'
_symmetry_space_group_name_H-M 'P 21 21 21'
_atom_sites_solution_hydrogens geom
_atom_sites_solution_primary direct
_atom_sites_solution_secondary difmap
_audit_creation_method SHELXL-97
_cell_angle_alpha 90.00
_cell_angle_beta 90.00
_cell_angle_gamma 90.00
_cell_formula_units_Z 8
_cell_length_a 14.8211(7)
_cell_length_b 16.8568(8)
_cell_length_c 17.3150(8)
_cell_measurement_reflns_used 6606
_cell_measurement_temperature 173(2)
_cell_measurement_theta_max 25.75
_cell_measurement_theta_min 2.18
_cell_volume 4325.9(4)
_computing_cell_refinement 'SAINT-Plus (Bruker, 2003)'
_computing_data_collection 'SMART (Bruker, 2001)'
_computing_data_reduction SAINT-Plus
_computing_molecular_graphics SHELXTL
_computing_publication_material SHELXTL
_computing_structure_refinement SHELXTL
_computing_structure_solution 'SHELXTL (Bruker, 2005)'
_diffrn_ambient_temperature 173(2)
_diffrn_measured_fraction_theta_full 0.993
_diffrn_measured_fraction_theta_max 0.993
_diffrn_measurement_device_type 'Bruker AXS SMART 1000 CCD'
_diffrn_measurement_method \w
_diffrn_radiation_monochromator graphite
_diffrn_radiation_source 'fine-focus sealed tube'
_diffrn_radiation_type MoK\a
_diffrn_radiation_wavelength 0.71073
_diffrn_reflns_av_R_equivalents 0.0394
_diffrn_reflns_av_sigmaI/netI 0.0607
_diffrn_reflns_limit_h_max 18
_diffrn_reflns_limit_h_min -17
_diffrn_reflns_limit_k_max 21
_diffrn_reflns_limit_k_min -16
_diffrn_reflns_limit_l_max 22
_diffrn_reflns_limit_l_min -15
_diffrn_reflns_number 22367
_diffrn_reflns_theta_full 27.06
_diffrn_reflns_theta_max 27.06
_diffrn_reflns_theta_min 1.69
_diffrn_standards_number 0
_exptl_absorpt_coefficient_mu 0.177
_exptl_absorpt_correction_T_max 0.9537
_exptl_absorpt_correction_T_min 0.9309
_exptl_absorpt_correction_type multi-scan
_exptl_absorpt_process_details '(SADABS; Sheldrick, 1996)'
_exptl_crystal_colour colorless
_exptl_crystal_density_diffrn 1.319
_exptl_crystal_density_method 'not measured'
_exptl_crystal_description block
_exptl_crystal_F_000 1808
_exptl_crystal_size_max 0.41
_exptl_crystal_size_mid 0.30
_exptl_crystal_size_min 0.27
_refine_diff_density_max 0.359
_refine_diff_density_min -0.209
_refine_ls_abs_structure_details 'Flack (1983), 4114 Friedel pairs'
_refine_ls_abs_structure_Flack 0.04(6)
_refine_ls_extinction_method none
_refine_ls_goodness_of_fit_ref 1.046
_refine_ls_hydrogen_treatment constr
_refine_ls_matrix_type full
_refine_ls_number_parameters 559
_refine_ls_number_reflns 9357
_refine_ls_number_restraints 0
_refine_ls_restrained_S_all 1.046
_refine_ls_R_factor_all 0.0746
_refine_ls_R_factor_gt 0.0440
_refine_ls_shift/su_max 0.001
_refine_ls_shift/su_mean 0.000
_refine_ls_structure_factor_coef Fsqd
_refine_ls_weighting_details 'calc w=1/[\s^2^(Fo^2^)+(0.0467P)^2^] where P=(Fo^2^+2Fc^2^)/3'
_refine_ls_weighting_scheme calc
_refine_ls_wR_factor_gt 0.0906
_refine_ls_wR_factor_ref 0.1018
_reflns_number_gt 6724
_reflns_number_total 9357
_reflns_threshold_expression I>2\s(I)
_cod_data_source_file sj2253.cif
_cod_data_source_block I
_cod_depositor_comments
;
The following automatic conversions were performed:
'_symmetry_cell_setting' value 'Orthorhombic' changed to 'orthorhombic'
according to '/home/saulius/struct/CIF-dictionaries/cif_core.dic'
dictionary named 'cif_core.dic' version 2.4.1 from 2010-06-29.

Automatic conversion script
Id: cif_fix_enum 1527 2010-12-29 10:47:43Z saulius 

The following automatic conversions were performed:

'_symmetry_cell_setting' value 'Orthorhombic' changed to
'orthorhombic' according to
/home/saulius/struct/CIF-dictionaries/cif_core.dic dictionary named
'cif_core.dic' version 2.4.1 from 2010-06-29.

Automatic conversion script
Id: cif_fix_values 1715 2011-07-08 13:25:40Z adriana 
;
_cod_database_code 2213962
_cod_database_fobs_code 2213962

loop_
_symmetry_equiv_pos_as_xyz
'x, y, z'
'-x+1/2, -y, z+1/2'
'-x, y+1/2, -z+1/2'
'x+1/2, -y+1/2, -z'

loop_
_atom_site_type_symbol
_atom_site_label
_atom_site_fract_x
_atom_site_fract_y
_atom_site_fract_z
_atom_site_U_iso_or_equiv
_atom_site_adp_type
_atom_site_calc_flag
_atom_site_refinement_flags
_atom_site_occupancy
S S1 0.31200(4) 0.41944(4) 0.20893(4) 0.03748(18) Uani d . 1
S S2 0.48536(4) 0.55325(4) 0.35985(4) 0.03692(17) Uani d . 1
C C1 0.0309(2) 0.17532(19) 0.5685(2) 0.0527(8) Uani d . 1
H H1 0.0287 0.1545 0.6194 0.063 Uiso calc R 1
C C2 0.0374(2) 0.12477(19) 0.5073(2) 0.0532(9) Uani d . 1
H H2 0.0394 0.0692 0.5161 0.064 Uiso calc R 1
C C3 0.0413(2) 0.15404(17) 0.43108(19) 0.0475(8) Uani d . 1
H H3 0.0481 0.1183 0.3891 0.057 Uiso calc R 1
C C4 0.03536(18) 0.23417(16) 0.41742(16) 0.0360(7) Uani d . 1
C C5 0.02670(17) 0.28726(16) 0.48001(15) 0.0329(6) Uani d . 1
C C6 0.0274(2) 0.25858(17) 0.55699(17) 0.0431(7) Uani d . 1
C C7 0.0251(2) 0.3142(2) 0.61819(18) 0.0547(9) Uani d . 1
H H7 0.0264 0.2959 0.6701 0.066 Uiso calc R 1
C C8 0.0212(2) 0.3924(2) 0.60407(17) 0.0526(8) Uani d . 1
H H8 0.0199 0.4286 0.6461 0.063 Uiso calc R 1
C C9 0.01914(19) 0.42164(17) 0.52791(16) 0.0424(7) Uani d . 1
H H9 0.0170 0.4772 0.5188 0.051 Uiso calc R 1
C C10 0.02020(17) 0.36965(14) 0.46664(14) 0.0293(6) Uani d . 1
C C11 0.01463(16) 0.39977(15) 0.38687(14) 0.0283(5) Uani d . 1
C C12 0.04325(18) 0.26474(15) 0.33764(16) 0.0345(6) Uani d . 1
C C13 0.01339(16) 0.37899(14) 0.24686(14) 0.0277(6) Uani d . 1
H H13 -0.0229 0.4287 0.2521 0.033 Uiso calc R 1
C C14 -0.03766(17) 0.32578(16) 0.19007(15) 0.0345(6) Uani d . 1
H H14A -0.0025 0.2769 0.1803 0.041 Uiso calc R 1
H H14B -0.0965 0.3103 0.2125 0.041 Uiso calc R 1
C C15 -0.05268(18) 0.36971(17) 0.11497(16) 0.0392(7) Uani d . 1
H H15A -0.0902 0.4173 0.1247 0.047 Uiso calc R 1
H H15B -0.0857 0.3350 0.0785 0.047 Uiso calc R 1
C C16 0.03633(18) 0.39470(17) 0.07921(15) 0.0397(7) Uani d . 1
H H16A 0.0249 0.4248 0.0311 0.048 Uiso calc R 1
H H16B 0.0723 0.3471 0.0660 0.048 Uiso calc R 1
C C17 0.08886(17) 0.44638(15) 0.13598(14) 0.0347(6) Uani d . 1
H H17A 0.0550 0.4960 0.1455 0.042 Uiso calc R 1
H H17B 0.1478 0.4607 0.1130 0.042 Uiso calc R 1
C C18 0.10435(16) 0.40354(14) 0.21266(14) 0.0272(5) Uani d . 1
H H18 0.1419 0.3552 0.2035 0.033 Uiso calc R 1
C C19 0.23954(16) 0.47048(14) 0.26561(14) 0.0287(6) Uani d . 1
C C20 0.22223(16) 0.56996(14) 0.37036(14) 0.0278(5) Uani d . 1
C C21 0.14516(17) 0.61267(14) 0.35425(16) 0.0343(6) Uani d . 1
H H21 0.1233 0.6155 0.3027 0.041 Uiso calc R 1
C C22 0.09959(19) 0.65134(16) 0.41279(18) 0.0400(7) Uani d . 1
H H22 0.0456 0.6794 0.4015 0.048 Uiso calc R 1
C C23 0.1316(2) 0.64961(16) 0.48659(18) 0.0420(7) Uani d . 1
H H23 0.0990 0.6753 0.5267 0.050 Uiso calc R 1
C C24 0.2111(2) 0.61059(16) 0.50311(15) 0.0424(7) Uani d . 1
H H24 0.2350 0.6116 0.5540 0.051 Uiso calc R 1
C C25 0.25598(17) 0.56995(15) 0.44520(14) 0.0329(6) Uani d . 1
H H25 0.3100 0.5420 0.4567 0.039 Uiso calc R 1
C C26 0.7786(2) 0.18508(18) 0.58489(19) 0.0521(8) Uani d . 1
H H26 0.7805 0.1323 0.6041 0.062 Uiso calc R 1
C C27 0.7756(2) 0.24672(18) 0.63510(19) 0.0523(8) Uani d . 1
H H27 0.7770 0.2368 0.6891 0.063 Uiso calc R 1
C C28 0.7704(2) 0.32419(17) 0.60817(17) 0.0445(7) Uani d . 1
H H28 0.7656 0.3667 0.6440 0.053 Uiso calc R 1
C C29 0.77208(17) 0.34024(15) 0.52991(15) 0.0328(6) Uani d . 1
C C30 0.77912(17) 0.27765(15) 0.47648(16) 0.0329(6) Uani d . 1
C C31 0.7789(2) 0.19828(15) 0.50398(17) 0.0421(7) Uani d . 1
C C32 0.7772(2) 0.13686(17) 0.4478(2) 0.0560(9) Uani d . 1
H H32 0.7761 0.0832 0.4644 0.067 Uiso calc R 1
C C33 0.7770(2) 0.15317(17) 0.3707(2) 0.0580(9) Uani d . 1
H H33 0.7741 0.1109 0.3345 0.070 Uiso calc R 1
C C34 0.78126(19) 0.23180(15) 0.34428(17) 0.0417(7) Uani d . 1
H H34 0.7832 0.2427 0.2905 0.050 Uiso calc R 1
C C35 0.78254(16) 0.29286(15) 0.39679(16) 0.0320(6) Uani d . 1
C C36 0.78892(15) 0.37592(14) 0.36876(14) 0.0270(5) Uani d . 1
C C37 0.76103(16) 0.42322(15) 0.50192(15) 0.0320(6) Uani d . 1
C C38 0.78617(16) 0.51940(13) 0.39230(14) 0.0267(5) Uani d . 1
H H38 0.8194 0.5158 0.3422 0.032 Uiso calc R 1
C C39 0.84007(17) 0.57597(14) 0.44352(15) 0.0330(6) Uani d . 1
H H39A 0.8099 0.5811 0.4943 0.040 Uiso calc R 1
H H39B 0.9012 0.5540 0.4523 0.040 Uiso calc R 1
C C40 0.84773(18) 0.65732(15) 0.40597(16) 0.0372(7) Uani d . 1
H H40A 0.8802 0.6937 0.4412 0.045 Uiso calc R 1
H H40B 0.8832 0.6529 0.3577 0.045 Uiso calc R 1
C C41 0.75609(19) 0.69105(15) 0.38791(19) 0.0436(7) Uani d . 1
H H41A 0.7631 0.7428 0.3616 0.052 Uiso calc R 1
H H41B 0.7225 0.7000 0.4366 0.052 Uiso calc R 1
C C42 0.70334(19) 0.63542(14) 0.33682(16) 0.0380(7) Uani d . 1
H H42A 0.7347 0.6301 0.2866 0.046 Uiso calc R 1
H H42B 0.6429 0.6583 0.3269 0.046 Uiso calc R 1
C C43 0.69250(16) 0.55285(13) 0.37350(14) 0.0276(5) Uani d . 1
H H43 0.6564 0.5574 0.4221 0.033 Uiso calc R 1
C C44 0.55821(16) 0.49828(14) 0.30689(14) 0.0276(6) Uani d . 1
C C45 0.57270(16) 0.39269(14) 0.20638(15) 0.0294(6) Uani d . 1
C C46 0.65337(17) 0.40768(16) 0.16958(14) 0.0347(6) Uani d . 1
H H46 0.6792 0.4592 0.1718 0.042 Uiso calc R 1
C C47 0.6968(2) 0.34783(18) 0.12936(16) 0.0442(7) Uani d . 1
H H47 0.7538 0.3576 0.1060 0.053 Uiso calc R 1
C C48 0.6576(2) 0.2746(2) 0.12341(18) 0.0572(9) Uani d . 1
H H48 0.6877 0.2333 0.0964 0.069 Uiso calc R 1
C C49 0.5750(3) 0.26057(18) 0.1562(2) 0.0590(9) Uani d . 1
H H49 0.5467 0.2105 0.1497 0.071 Uiso calc R 1
C C50 0.5327(2) 0.31921(15) 0.19888(18) 0.0433(7) Uani d . 1
H H50 0.4763 0.3089 0.2229 0.052 Uiso calc R 1
N N1 0.02202(13) 0.34519(11) 0.32624(11) 0.0277(5) Uani d . 1
N N2 0.15104(13) 0.45604(12) 0.26643(11) 0.0298(5) Uani d . 1
H H2A 0.1184 0.4799 0.3020 0.036 Uiso calc R 1
N N3 0.27109(13) 0.52765(12) 0.31302(12) 0.0326(5) Uani d . 1
H H3A 0.3284 0.5401 0.3078 0.039 Uiso calc R 1
N N4 0.78047(12) 0.43688(11) 0.42349(11) 0.0259(4) Uani d . 1
N N5 0.64685(13) 0.49915(11) 0.31994(11) 0.0291(5) Uani d . 1
H H5 0.6803 0.4649 0.2944 0.035 Uiso calc R 1
N N6 0.52589(13) 0.45078(11) 0.25087(12) 0.0306(5) Uani d . 1
H H6 0.4682 0.4563 0.2403 0.037 Uiso calc R 1
O O1 0.06687(14) 0.22363(11) 0.28416(11) 0.0484(5) Uani d . 1
O O2 0.00348(11) 0.47027(9) 0.37343(10) 0.0336(4) Uani d . 1
O O3 0.73493(12) 0.47605(10) 0.54328(11) 0.0401(5) Uani d . 1
O O4 0.79965(12) 0.39086(10) 0.30043(10) 0.0331(4) Uani d . 1

loop_
_atom_site_aniso_label
_atom_site_aniso_U_11
_atom_site_aniso_U_22
_atom_site_aniso_U_33
_atom_site_aniso_U_12
_atom_site_aniso_U_13
_atom_site_aniso_U_23
S1 0.0283(3) 0.0518(4) 0.0323(4) -0.0003(3) -0.0003(3) -0.0120(3)
S2 0.0306(3) 0.0362(4) 0.0439(4) 0.0067(3) -0.0022(3) -0.0099(3)
C1 0.055(2) 0.056(2) 0.047(2) 0.0060(17) 0.0028(17) 0.0194(17)
C2 0.0535(19) 0.0407(18) 0.065(2) 0.0034(15) 0.0006(17) 0.0284(17)
C3 0.0529(19) 0.0346(16) 0.055(2) 0.0031(14) 0.0026(16) 0.0048(15)
C4 0.0361(16) 0.0316(15) 0.0402(17) -0.0003(12) -0.0012(13) 0.0063(13)
C5 0.0257(13) 0.0387(15) 0.0344(15) 0.0015(12) 0.0010(12) 0.0037(12)
C6 0.0405(17) 0.0496(18) 0.0392(17) 0.0038(14) -0.0001(14) 0.0123(14)
C7 0.064(2) 0.073(2) 0.0270(16) 0.0085(19) 0.0004(16) 0.0068(16)
C8 0.068(2) 0.059(2) 0.0316(16) 0.0103(18) -0.0014(16) -0.0039(15)
C9 0.0483(17) 0.0452(17) 0.0336(15) 0.0052(14) -0.0019(14) -0.0009(13)
C10 0.0286(13) 0.0324(14) 0.0267(13) 0.0024(12) 0.0045(11) 0.0012(11)
C11 0.0243(12) 0.0305(14) 0.0301(14) -0.0024(11) 0.0015(11) -0.0012(11)
C12 0.0351(15) 0.0307(15) 0.0378(16) -0.0001(12) -0.0034(13) 0.0000(13)
C13 0.0289(13) 0.0268(13) 0.0274(13) -0.0008(11) -0.0009(11) -0.0001(11)
C14 0.0286(14) 0.0407(16) 0.0342(16) -0.0062(12) 0.0004(12) -0.0058(12)
C15 0.0332(15) 0.0460(17) 0.0384(16) 0.0022(13) -0.0083(13) -0.0063(13)
C16 0.0425(16) 0.0499(17) 0.0266(14) 0.0004(14) -0.0051(13) 0.0032(13)
C17 0.0312(13) 0.0426(15) 0.0302(15) -0.0020(12) 0.0009(12) 0.0044(13)
C18 0.0278(12) 0.0278(13) 0.0261(13) 0.0021(10) -0.0010(11) -0.0056(11)
C19 0.0306(14) 0.0300(13) 0.0254(14) -0.0009(11) -0.0019(11) 0.0027(11)
C20 0.0305(13) 0.0265(13) 0.0262(13) -0.0049(11) -0.0017(11) -0.0014(11)
C21 0.0363(14) 0.0309(14) 0.0357(16) -0.0002(12) -0.0039(13) 0.0013(12)
C22 0.0371(16) 0.0313(15) 0.052(2) 0.0043(13) -0.0024(14) -0.0012(14)
C23 0.0472(18) 0.0367(16) 0.0423(18) 0.0047(14) 0.0121(15) -0.0042(13)
C24 0.0573(18) 0.0440(17) 0.0260(14) 0.0046(15) 0.0004(14) -0.0003(13)
C25 0.0340(14) 0.0340(15) 0.0307(14) 0.0053(12) -0.0011(12) 0.0044(12)
C26 0.062(2) 0.0412(18) 0.053(2) 0.0024(16) 0.0096(17) 0.0220(16)
C27 0.064(2) 0.055(2) 0.0379(17) -0.0007(17) 0.0048(16) 0.0150(16)
C28 0.0533(18) 0.0480(18) 0.0322(16) -0.0014(15) 0.0037(14) 0.0033(13)
C29 0.0323(14) 0.0347(14) 0.0315(15) -0.0001(12) 0.0014(12) 0.0036(12)
C30 0.0277(14) 0.0332(14) 0.0379(16) 0.0045(11) 0.0038(12) 0.0040(12)
C31 0.0487(17) 0.0320(16) 0.0456(18) 0.0029(14) 0.0062(15) 0.0090(14)
C32 0.070(2) 0.0265(15) 0.071(2) 0.0048(15) 0.0180(19) 0.0085(16)
C33 0.082(2) 0.0300(16) 0.062(2) -0.0026(16) 0.013(2) -0.0067(16)
C34 0.0497(17) 0.0330(15) 0.0425(17) 0.0003(13) 0.0104(15) -0.0033(13)
C35 0.0297(14) 0.0286(14) 0.0378(16) 0.0034(12) 0.0016(12) -0.0025(12)
C36 0.0216(12) 0.0291(13) 0.0302(15) 0.0017(10) -0.0011(11) -0.0001(11)
C37 0.0295(13) 0.0363(15) 0.0301(14) -0.0035(12) -0.0016(11) -0.0015(12)
C38 0.0295(13) 0.0238(13) 0.0268(13) 0.0003(11) 0.0027(11) -0.0015(10)
C39 0.0309(14) 0.0321(15) 0.0360(15) -0.0013(12) -0.0043(12) -0.0052(12)
C40 0.0384(15) 0.0303(15) 0.0428(17) -0.0087(13) 0.0028(13) -0.0069(12)
C41 0.0498(18) 0.0256(14) 0.0555(19) -0.0036(13) -0.0011(15) 0.0011(13)
C42 0.0386(15) 0.0307(14) 0.0447(17) 0.0019(12) -0.0088(14) 0.0034(12)
C43 0.0284(12) 0.0256(12) 0.0288(14) -0.0007(11) -0.0004(11) -0.0024(11)
C44 0.0325(14) 0.0243(13) 0.0261(13) 0.0006(11) -0.0024(11) 0.0059(11)
C45 0.0359(14) 0.0284(14) 0.0240(13) 0.0035(11) -0.0039(12) -0.0020(11)
C46 0.0336(14) 0.0419(16) 0.0286(14) -0.0042(13) -0.0021(12) -0.0015(12)
C47 0.0405(16) 0.061(2) 0.0306(16) 0.0128(15) -0.0001(14) -0.0023(14)
C48 0.079(3) 0.049(2) 0.043(2) 0.0239(19) 0.0050(18) -0.0048(15)
C49 0.086(3) 0.0311(16) 0.060(2) -0.0005(16) 0.017(2) -0.0039(16)
C50 0.0521(18) 0.0319(16) 0.0460(18) -0.0049(14) 0.0073(15) 0.0006(13)
N1 0.0290(11) 0.0277(11) 0.0263(11) -0.0013(9) 0.0031(9) -0.0019(9)
N2 0.0275(11) 0.0356(12) 0.0262(12) -0.0030(10) 0.0018(9) -0.0070(9)
N3 0.0265(11) 0.0415(13) 0.0297(12) -0.0055(10) 0.0017(9) -0.0084(10)
N4 0.0270(10) 0.0258(11) 0.0249(11) -0.0005(9) 0.0003(9) -0.0004(9)
N5 0.0266(11) 0.0287(11) 0.0320(12) 0.0048(9) -0.0009(10) -0.0042(9)
N6 0.0264(11) 0.0317(11) 0.0339(12) 0.0040(10) -0.0035(10) -0.0033(10)
O1 0.0701(14) 0.0370(11) 0.0382(12) 0.0123(10) 0.0025(11) -0.0075(10)
O2 0.0414(10) 0.0264(9) 0.0331(10) 0.0029(8) 0.0042(8) -0.0015(8)
O3 0.0524(12) 0.0369(10) 0.0309(10) 0.0004(9) 0.0102(9) -0.0062(9)
O4 0.0413(10) 0.0312(9) 0.0267(10) 0.0031(8) 0.0010(9) -0.0014(8)

loop_
_atom_type_symbol
_atom_type_description
_atom_type_scat_dispersion_real
_atom_type_scat_dispersion_imag
_atom_type_scat_source
C C 0.0033 0.0016 'International Tables Vol C Tables 4.2.6.8 and 6.1.1.4'
H H 0.0000 0.0000 'International Tables Vol C Tables 4.2.6.8 and 6.1.1.4'
N N 0.0061 0.0033 'International Tables Vol C Tables 4.2.6.8 and 6.1.1.4'
O O 0.0106 0.0060 'International Tables Vol C Tables 4.2.6.8 and 6.1.1.4'
S S 0.1246 0.1234 'International Tables Vol C Tables 4.2.6.8 and 6.1.1.4'

loop_
_geom_angle_atom_site_label_1
_geom_angle_atom_site_label_2
_geom_angle_atom_site_label_3
_geom_angle
C2 C1 C6 120.8(3)
C2 C1 H1 119.6
C6 C1 H1 119.6
C1 C2 C3 120.8(3)
C1 C2 H2 119.6
C3 C2 H2 119.6
C4 C3 C2 120.2(3)
C4 C3 H3 119.9
C2 C3 H3 119.9
C3 C4 C5 119.8(3)
C3 C4 C12 119.9(3)
C5 C4 C12 120.2(2)
C10 C5 C4 120.3(2)
C10 C5 C6 119.4(3)
C4 C5 C6 120.3(2)
C7 C6 C5 118.5(3)
C7 C6 C1 123.4(3)
C5 C6 C1 118.0(3)
C8 C7 C6 121.0(3)
C8 C7 H7 119.5
C6 C7 H7 119.5
C7 C8 C9 121.0(3)
C7 C8 H8 119.5
C9 C8 H8 119.5
C10 C9 C8 119.9(3)
C10 C9 H9 120.0
C8 C9 H9 120.0
C9 C10 C5 120.1(2)
C9 C10 C11 120.2(2)
C5 C10 C11 119.8(2)
O2 C11 N1 120.5(2)
O2 C11 C10 121.4(2)
N1 C11 C10 118.2(2)
O1 C12 N1 120.7(2)
O1 C12 C4 122.6(2)
N1 C12 C4 116.7(2)
N1 C13 C18 112.6(2)
N1 C13 C14 114.20(19)
C18 C13 C14 110.2(2)
N1 C13 H13 106.4
C18 C13 H13 106.4
C14 C13 H13 106.4
C15 C14 C13 109.8(2)
C15 C14 H14A 109.7
C13 C14 H14A 109.7
C15 C14 H14B 109.7
C13 C14 H14B 109.7
H14A C14 H14B 108.2
C14 C15 C16 111.0(2)
C14 C15 H15A 109.4
C16 C15 H15A 109.4
C14 C15 H15B 109.4
C16 C15 H15B 109.4
H15A C15 H15B 108.0
C15 C16 C17 109.8(2)
C15 C16 H16A 109.7
C17 C16 H16A 109.7
C15 C16 H16B 109.7
C17 C16 H16B 109.7
H16A C16 H16B 108.2
C16 C17 C18 111.5(2)
C16 C17 H17A 109.3
C18 C17 H17A 109.3
C16 C17 H17B 109.3
C18 C17 H17B 109.3
H17A C17 H17B 108.0
N2 C18 C17 109.81(19)
N2 C18 C13 109.58(19)
C17 C18 C13 109.4(2)
N2 C18 H18 109.4
C17 C18 H18 109.4
C13 C18 H18 109.4
N2 C19 N3 117.7(2)
N2 C19 S1 122.55(19)
N3 C19 S1 119.77(18)
C21 C20 C25 119.2(2)
C21 C20 N3 122.9(2)
C25 C20 N3 117.9(2)
C20 C21 C22 120.2(3)
C20 C21 H21 119.9
C22 C21 H21 119.9
C23 C22 C21 120.5(3)
C23 C22 H22 119.7
C21 C22 H22 119.7
C22 C23 C24 120.1(3)
C22 C23 H23 119.9
C24 C23 H23 119.9
C23 C24 C25 119.7(3)
C23 C24 H24 120.1
C25 C24 H24 120.1
C24 C25 C20 120.2(2)
C24 C25 H25 119.9
C20 C25 H25 119.9
C27 C26 C31 120.9(3)
C27 C26 H26 119.6
C31 C26 H26 119.6
C26 C27 C28 120.5(3)
C26 C27 H27 119.8
C28 C27 H27 119.8
C29 C28 C27 120.8(3)
C29 C28 H28 119.6
C27 C28 H28 119.6
C28 C29 C30 120.0(2)
C28 C29 C37 120.1(2)
C30 C29 C37 119.9(2)
C35 C30 C29 120.8(2)
C35 C30 C31 120.1(2)
C29 C30 C31 119.1(2)
C26 C31 C32 124.2(3)
C26 C31 C30 118.6(3)
C32 C31 C30 117.2(3)
C33 C32 C31 121.6(3)
C33 C32 H32 119.2
C31 C32 H32 119.2
C32 C33 C34 120.7(3)
C32 C33 H33 119.7
C34 C33 H33 119.7
C35 C34 C33 119.5(3)
C35 C34 H34 120.3
C33 C34 H34 120.3
C34 C35 C30 120.9(2)
C34 C35 C36 119.4(2)
C30 C35 C36 119.7(2)
O4 C36 N4 121.0(2)
O4 C36 C35 121.3(2)
N4 C36 C35 117.6(2)
O3 C37 N4 121.2(2)
O3 C37 C29 122.4(2)
N4 C37 C29 116.4(2)
N4 C38 C39 113.6(2)
N4 C38 C43 111.58(18)
C39 C38 C43 111.54(19)
N4 C38 H38 106.5
C39 C38 H38 106.5
C43 C38 H38 106.5
C40 C39 C38 110.7(2)
C40 C39 H39A 109.5
C38 C39 H39A 109.5
C40 C39 H39B 109.5
C38 C39 H39B 109.5
H39A C39 H39B 108.1
C41 C40 C39 111.2(2)
C41 C40 H40A 109.4
C39 C40 H40A 109.4
C41 C40 H40B 109.4
C39 C40 H40B 109.4
H40A C40 H40B 108.0
C40 C41 C42 110.8(2)
C40 C41 H41A 109.5
C42 C41 H41A 109.5
C40 C41 H41B 109.5
C42 C41 H41B 109.5
H41A C41 H41B 108.1
C41 C42 C43 112.0(2)
C41 C42 H42A 109.2
C43 C42 H42A 109.2
C41 C42 H42B 109.2
C43 C42 H42B 109.2
H42A C42 H42B 107.9
N5 C43 C38 109.03(18)
N5 C43 C42 110.28(19)
C38 C43 C42 109.02(19)
N5 C43 H43 109.5
C38 C43 H43 109.5
C42 C43 H43 109.5
N5 C44 N6 118.6(2)
N5 C44 S2 122.06(19)
N6 C44 S2 119.28(18)
C46 C45 C50 119.6(2)
C46 C45 N6 123.1(2)
C50 C45 N6 117.3(2)
C45 C46 C47 120.2(3)
C45 C46 H46 119.9
C47 C46 H46 119.9
C48 C47 C46 119.8(3)
C48 C47 H47 120.1
C46 C47 H47 120.1
C47 C48 C49 120.3(3)
C47 C48 H48 119.9
C49 C48 H48 119.9
C48 C49 C50 120.2(3)
C48 C49 H49 119.9
C50 C49 H49 119.9
C45 C50 C49 119.8(3)
C45 C50 H50 120.1
C49 C50 H50 120.1
C11 N1 C12 123.1(2)
C11 N1 C13 115.64(19)
C12 N1 C13 121.1(2)
C19 N2 C18 124.8(2)
C19 N2 H2A 117.6
C18 N2 H2A 117.6
C19 N3 C20 127.4(2)
C19 N3 H3A 116.3
C20 N3 H3A 116.3
C36 N4 C37 123.4(2)
C36 N4 C38 115.62(19)
C37 N4 C38 120.84(19)
C44 N5 C43 124.8(2)
C44 N5 H5 117.6
C43 N5 H5 117.6
C44 N6 C45 128.7(2)
C44 N6 H6 115.7
C45 N6 H6 115.7

loop_
_geom_bond_atom_site_label_1
_geom_bond_atom_site_label_2
_geom_bond_distance
S1 C19 1.690(3)
S2 C44 1.693(2)
C1 C2 1.363(5)
C1 C6 1.418(4)
C1 H1 0.9500
C2 C3 1.410(4)
C2 H2 0.9500
C3 C4 1.374(4)
C3 H3 0.9500
C4 C5 1.411(4)
C4 C12 1.479(4)
C5 C10 1.411(3)
C5 C6 1.418(4)
C6 C7 1.415(4)
C7 C8 1.342(4)
C7 H7 0.9500
C8 C9 1.408(4)
C8 H8 0.9500
C9 C10 1.376(4)
C9 H9 0.9500
C10 C11 1.474(3)
C11 O2 1.222(3)
C11 N1 1.400(3)
C12 O1 1.208(3)
C12 N1 1.406(3)
C13 N1 1.493(3)
C13 C18 1.529(3)
C13 C14 1.531(3)
C13 H13 1.0000
C14 C15 1.513(4)
C14 H14A 0.9900
C14 H14B 0.9900
C15 C16 1.517(4)
C15 H15A 0.9900
C15 H15B 0.9900
C16 C17 1.527(4)
C16 H16A 0.9900
C16 H16B 0.9900
C17 C18 1.529(3)
C17 H17A 0.9900
C17 H17B 0.9900
C18 N2 1.459(3)
C18 H18 1.0000
C19 N2 1.334(3)
C19 N3 1.350(3)
C20 C21 1.379(3)
C20 C25 1.389(3)
C20 N3 1.421(3)
C21 C22 1.381(4)
C21 H21 0.9500
C22 C23 1.363(4)
C22 H22 0.9500
C23 C24 1.380(4)
C23 H23 0.9500
C24 C25 1.385(4)
C24 H24 0.9500
C25 H25 0.9500
C26 C27 1.356(4)
C26 C31 1.418(4)
C26 H26 0.9500
C27 C28 1.389(4)
C27 H27 0.9500
C28 C29 1.382(4)
C28 H28 0.9500
C29 C30 1.407(4)
C29 C37 1.489(3)
C30 C35 1.404(4)
C30 C31 1.420(3)
C31 C32 1.420(4)
C32 C33 1.363(4)
C32 H32 0.9500
C33 C34 1.404(4)
C33 H33 0.9500
C34 C35 1.373(4)
C34 H34 0.9500
C35 C36 1.485(3)
C36 O4 1.220(3)
C36 N4 1.404(3)
C37 O3 1.207(3)
C37 N4 1.407(3)
C38 N4 1.495(3)
C38 C39 1.528(3)
C38 C43 1.533(3)
C38 H38 1.0000
C39 C40 1.522(4)
C39 H39A 0.9900
C39 H39B 0.9900
C40 C41 1.505(4)
C40 H40A 0.9900
C40 H40B 0.9900
C41 C42 1.508(4)
C41 H41A 0.9900
C41 H41B 0.9900
C42 C43 1.538(3)
C42 H42A 0.9900
C42 H42B 0.9900
C43 N5 1.462(3)
C43 H43 1.0000
C44 N5 1.333(3)
C44 N6 1.346(3)
C45 C46 1.378(3)
C45 C50 1.379(3)
C45 N6 1.426(3)
C46 C47 1.385(4)
C46 H46 0.9500
C47 C48 1.369(4)
C47 H47 0.9500
C48 C49 1.370(5)
C48 H48 0.9500
C49 C50 1.384(4)
C49 H49 0.9500
C50 H50 0.9500
N2 H2A 0.8800
N3 H3A 0.8800
N5 H5 0.8800
N6 H6 0.8800

loop_
_geom_hbond_atom_site_label_D
_geom_hbond_atom_site_label_H
_geom_hbond_atom_site_label_A
_geom_hbond_distance_DH
_geom_hbond_distance_HA
_geom_hbond_distance_DA
_geom_hbond_angle_DHA
N2 H2A O2 0.88 2.11 2.876(3) 144.8
N3 H3A S2 0.88 2.50 3.306(2) 151.8
N5 H5 O4 0.88 2.17 2.928(3) 144.5
N6 H6 S1 0.88 2.46 3.295(2) 159.2

loop_
_geom_torsion_atom_site_label_1
_geom_torsion_atom_site_label_2
_geom_torsion_atom_site_label_3
_geom_torsion_atom_site_label_4
_geom_torsion
C6 C1 C2 C3 0.3(5)
C1 C2 C3 C4 -2.3(5)
C2 C3 C4 C5 1.0(4)
C2 C3 C4 C12 177.5(3)
C3 C4 C5 C10 -179.8(3)
C12 C4 C5 C10 3.7(4)
C3 C4 C5 C6 2.3(4)
C12 C4 C5 C6 -174.2(2)
C10 C5 C6 C7 -2.5(4)
C4 C5 C6 C7 175.5(3)
C10 C5 C6 C1 177.9(3)
C4 C5 C6 C1 -4.1(4)
C2 C1 C6 C7 -176.7(3)
C2 C1 C6 C5 2.8(5)
C5 C6 C7 C8 0.9(5)
C1 C6 C7 C8 -179.6(3)
C6 C7 C8 C9 0.1(5)
C7 C8 C9 C10 0.6(5)
C8 C9 C10 C5 -2.3(4)
C8 C9 C10 C11 177.8(3)
C4 C5 C10 C9 -174.7(3)
C6 C5 C10 C9 3.3(4)
C4 C5 C10 C11 5.2(4)
C6 C5 C10 C11 -176.8(2)
C9 C10 C11 O2 -4.5(4)
C5 C10 C11 O2 175.5(2)
C9 C10 C11 N1 175.8(2)
C5 C10 C11 N1 -4.1(3)
C3 C4 C12 O1 -10.2(4)
C5 C4 C12 O1 166.3(3)
C3 C4 C12 N1 170.0(2)
C5 C4 C12 N1 -13.5(4)
N1 C13 C14 C15 172.9(2)
C18 C13 C14 C15 -59.2(3)
C13 C14 C15 C16 59.1(3)
C14 C15 C16 C17 -57.6(3)
C15 C16 C17 C18 56.8(3)
C16 C17 C18 N2 -177.4(2)
C16 C17 C18 C13 -57.2(3)
N1 C13 C18 N2 -52.9(3)
C14 C13 C18 N2 178.37(19)
N1 C13 C18 C17 -173.28(19)
C14 C13 C18 C17 57.9(3)
C25 C20 C21 C22 -3.5(4)
N3 C20 C21 C22 178.7(2)
C20 C21 C22 C23 1.9(4)
C21 C22 C23 C24 1.5(4)
C22 C23 C24 C25 -3.1(4)
C23 C24 C25 C20 1.5(4)
C21 C20 C25 C24 1.8(4)
N3 C20 C25 C24 179.7(2)
C31 C26 C27 C28 1.6(5)
C26 C27 C28 C29 -2.8(5)
C27 C28 C29 C30 0.0(4)
C27 C28 C29 C37 176.4(3)
C28 C29 C30 C35 -178.9(3)
C37 C29 C30 C35 4.7(4)
C28 C29 C30 C31 3.8(4)
C37 C29 C30 C31 -172.6(2)
C27 C26 C31 C32 -176.5(3)
C27 C26 C31 C30 2.1(5)
C35 C30 C31 C26 177.8(3)
C29 C30 C31 C26 -4.8(4)
C35 C30 C31 C32 -3.4(4)
C29 C30 C31 C32 174.0(3)
C26 C31 C32 C33 179.6(3)
C30 C31 C32 C33 0.9(5)
C31 C32 C33 C34 1.9(5)
C32 C33 C34 C35 -2.2(5)
C33 C34 C35 C30 -0.4(4)
C33 C34 C35 C36 178.7(3)
C29 C30 C35 C34 -174.1(2)
C31 C30 C35 C34 3.2(4)
C29 C30 C35 C36 6.7(4)
C31 C30 C35 C36 -175.9(2)
C34 C35 C36 O4 -5.4(4)
C30 C35 C36 O4 173.8(2)
C34 C35 C36 N4 173.4(2)
C30 C35 C36 N4 -7.4(3)
C28 C29 C37 O3 -13.3(4)
C30 C29 C37 O3 163.1(2)
C28 C29 C37 N4 168.3(2)
C30 C29 C37 N4 -15.3(3)
N4 C38 C39 C40 176.6(2)
C43 C38 C39 C40 -56.2(3)
C38 C39 C40 C41 56.3(3)
C39 C40 C41 C42 -56.8(3)
C40 C41 C42 C43 57.5(3)
N4 C38 C43 N5 -55.9(2)
C39 C38 C43 N5 175.85(19)
N4 C38 C43 C42 -176.33(19)
C39 C38 C43 C42 55.4(3)
C41 C42 C43 N5 -175.9(2)
C41 C42 C43 C38 -56.2(3)
C50 C45 C46 C47 -4.0(4)
N6 C45 C46 C47 177.9(2)
C45 C46 C47 C48 2.8(4)
C46 C47 C48 C49 0.8(5)
C47 C48 C49 C50 -3.2(5)
C46 C45 C50 C49 1.7(4)
N6 C45 C50 C49 179.9(3)
C48 C49 C50 C45 1.9(5)
O2 C11 N1 C12 173.9(2)
C10 C11 N1 C12 -6.5(3)
O2 C11 N1 C13 -1.2(3)
C10 C11 N1 C13 178.4(2)
O1 C12 N1 C11 -164.8(2)
C4 C12 N1 C11 15.0(3)
O1 C12 N1 C13 10.0(4)
C4 C12 N1 C13 -170.1(2)
C18 C13 N1 C11 91.0(2)
C14 C13 N1 C11 -142.3(2)
C18 C13 N1 C12 -84.2(3)
C14 C13 N1 C12 42.5(3)
N3 C19 N2 C18 172.2(2)
S1 C19 N2 C18 -8.6(3)
C17 C18 N2 C19 -79.5(3)
C13 C18 N2 C19 160.4(2)
N2 C19 N3 C20 6.8(4)
S1 C19 N3 C20 -172.36(19)
C21 C20 N3 C19 -56.7(3)
C25 C20 N3 C19 125.5(3)
O4 C36 N4 C37 174.9(2)
C35 C36 N4 C37 -3.9(3)
O4 C36 N4 C38 -0.4(3)
C35 C36 N4 C38 -179.24(19)
O3 C37 N4 C36 -163.5(2)
C29 C37 N4 C36 14.9(3)
O3 C37 N4 C38 11.5(3)
C29 C37 N4 C38 -170.0(2)
C39 C38 N4 C36 -139.6(2)
C43 C38 N4 C36 93.3(2)
C39 C38 N4 C37 45.0(3)
C43 C38 N4 C37 -82.2(3)
N6 C44 N5 C43 174.0(2)
S2 C44 N5 C43 -7.5(3)
C38 C43 N5 C44 161.9(2)
C42 C43 N5 C44 -78.4(3)
N5 C44 N6 C45 7.2(4)
S2 C44 N6 C45 -171.33(19)
C46 C45 N6 C44 -49.4(4)
C50 C45 N6 C44 132.5(3)

loop_
_cod_related_entry_id
_cod_related_entry_database
_cod_related_entry_code
1 ChemSpider 24737479
